data_4060815
loop_
_publ_author_name
'Takagi, Fusao'
'Seino, Hidetake'
'Mizobe, Yasushi'
'Hidai, Masanobu'

_publ_section_title
;
Synthesis of a New Tetrakis(hydrosulfido) Diiridium Complex and Its 
Conversion into Homo- and Heterometallic Sulfido-Hydrosulfido Clusters
;
_journal_issue 4
_journal_name_full Organometallics
_journal_page_first 694
_journal_page_last 699
_journal_paper_doi 10.1021/om0108550
_journal_volume 21
_journal_year 2002
_chemical_formula_moiety 'C20 H34 Ir2 S4'
_chemical_formula_sum 'C20 H34 Ir2 S4'
_chemical_formula_weight 787.17
_space_group_IT_number 14
_symmetry_cell_setting monoclinic
_symmetry_space_group_name_Hall '-P 2yn'
_symmetry_space_group_name_H-M 'P 1 21/n 1'
_audit_creation_date 'Wed Oct 11 19:19:01 2000'
_audit_creation_method 'from TEXRAY.INF file'
_cell_angle_alpha 90
_cell_angle_beta 104.125(8)
_cell_angle_gamma 90
_cell_formula_units_Z 2
_cell_length_a 8.588(1)
_cell_length_b 9.3975(9)
_cell_length_c 15.728(1)
_cell_measurement_reflns_used 25
_cell_measurement_temperature 296.2
_cell_measurement_theta_max 20.0
_cell_measurement_theta_min 19.1
_cell_volume 1231.0(2)
_computing_cell_refinement 'Rigaku/AFC Diffractometer Control'
_computing_data_collection 'Rigaku/AFC Diffractometer Control'
_computing_data_reduction teXsan
_computing_publication_material teXsan
_computing_structure_refinement SHELXL97
_computing_structure_solution 'DIRDIF92 (PATTY)'
_diffrn_ambient_temperature 296.2
_diffrn_measurement_device_type 'Rigaku AFC7R'
_diffrn_measurement_method \w-2\q
_diffrn_orient_matrix_UB_11 -0.01492
_diffrn_orient_matrix_UB_12 -0.03746
_diffrn_orient_matrix_UB_13 -0.06097
_diffrn_orient_matrix_UB_21 0.01827
_diffrn_orient_matrix_UB_22 -0.09903
_diffrn_orient_matrix_UB_23 0.02359
_diffrn_orient_matrix_UB_31 -0.11773
_diffrn_orient_matrix_UB_32 -0.01062
_diffrn_orient_matrix_UB_33 -0.00493
_diffrn_radiation_detector 'scintillation counter'
_diffrn_radiation_monochromator graphite
_diffrn_radiation_source 'Rigaku rotating anode'
_diffrn_radiation_type 'Mo K\a'
_diffrn_radiation_wavelength 0.7107
_diffrn_reflns_av_R_equivalents 0.045
_diffrn_reflns_av_sigmaI/netI 0.032
_diffrn_reflns_limit_h_max 10
_diffrn_reflns_limit_h_min 0
_diffrn_reflns_limit_k_max 11
_diffrn_reflns_limit_k_min 0
_diffrn_reflns_limit_l_max 18
_diffrn_reflns_limit_l_min -18
_diffrn_reflns_number 2318
_diffrn_reflns_reduction_process 'Lp corrections applied'
_diffrn_reflns_theta_max 25.00
_diffrn_standards_decay_% 0.88
_diffrn_standards_interval_count 150
_diffrn_standards_number 3
_exptl_absorpt_coefficient_mu 11.172
_exptl_absorpt_correction_T_max 0.999
_exptl_absorpt_correction_T_min 0.259
_exptl_absorpt_correction_type psi-scan
_exptl_absorpt_process_details '(North, Phillips & Mathews, 1968)'
_exptl_crystal_colour orange
_exptl_crystal_density_diffrn 2.124
_exptl_crystal_density_method 'not measured'
_exptl_crystal_description prismatic
_exptl_crystal_F_000 744.00
_exptl_crystal_size_max 0.400
_exptl_crystal_size_mid 0.150
_exptl_crystal_size_min 0.100
_refine_diff_density_max 3.80
_refine_diff_density_min -3.94
_refine_diff_density_rms 0.36
_refine_ls_extinction_coef 0.0065
_refine_ls_extinction_expression Fc^*^=kFc[1+0.001xFc^2^\l^3^/sin(2\q)]^-1/4^
_refine_ls_extinction_method SHELXL
_refine_ls_goodness_of_fit_ref 1.026
_refine_ls_hydrogen_treatment noref
_refine_ls_matrix_type full
_refine_ls_number_parameters 124
_refine_ls_number_reflns 1828
_refine_ls_number_restraints 0
_refine_ls_restrained_S_all 1.026
_refine_ls_R_factor_all 0.0684
_refine_ls_R_factor_gt 0.0589
_refine_ls_shift/su_max -0.0750
_refine_ls_shift/su_mean 0.0040
_refine_ls_structure_factor_coef Fsqd
_refine_ls_weighting_details 'w = 1/[\s^2^(Fo^2^) + (0.1384P)^2^+0.0000P] where P=(Fo^2^+2Fc^2^)/3'
_refine_ls_weighting_scheme calc
_refine_ls_wR_factor_ref 0.1668
_reflns_number_gt 1828
_reflns_number_total 2163
_reflns_threshold_expression >2.0sigma(I)
_cod_original_sg_symbol_H-M 'P 21/n'
_cod_database_code 4060815

loop_
_symmetry_equiv_pos_as_xyz
x,y,z
1/2-x,1/2+y,1/2-z
-x,-y,-z
1/2+x,1/2-y,1/2+z

loop_
_atom_site_label
_atom_site_type_symbol
_atom_site_fract_x
_atom_site_fract_y
_atom_site_fract_z
_atom_site_U_iso_or_equiv
_atom_site_adp_type
_atom_site_occupancy
_atom_site_calc_flag
_atom_site_refinement_flags
_atom_site_disorder_assembly
_atom_site_disorder_group
Ir Ir 0.08945(5) 0.04137(4) 0.40873(3) 0.0312(3) Uani 1.00 d . . .
S(1) S 0.1657(4) 0.0097(4) 0.5639(2) 0.0433(7) Uani 1.00 d . . .
S(2) S 0.1230(7) -0.2080(4) 0.3935(3) 0.069(1) Uani 1.00 d . . .
C(1) C 0.246(2) 0.100(1) 0.3242(8) 0.045(3) Uani 1.00 d . . .
C(2) C 0.280(2) 0.188(1) 0.3941(10) 0.054(3) Uani 1.00 d . . .
C(3) C 0.134(3) 0.264(2) 0.395(1) 0.068(5) Uani 1.00 d . . .
C(4) C 0.015(2) 0.219(2) 0.322(1) 0.077(6) Uani 1.00 d . . .
C(5) C 0.092(2) 0.110(2) 0.2773(8) 0.053(3) Uani 1.00 d . . .
C(6) C 0.374(3) 0.004(2) 0.297(2) 0.102(9) Uani 1.00 d . . .
C(7) C 0.441(2) 0.208(2) 0.461(1) 0.088(6) Uani 1.00 d . . .
C(8) C 0.130(4) 0.384(2) 0.459(2) 0.13(1) Uani 1.00 d . . .
C(9) C -0.155(3) 0.268(4) 0.288(2) 0.18(2) Uani 1.00 d . . .
C(10) C 0.016(4) 0.031(3) 0.191(2) 0.12(1) Uani 1.00 d . . .
H(1) H 0.4260 -0.0549 0.3453 0.1016 Uiso 1.00 calc . . .
H(2) H 0.4519 0.0625 0.2793 0.1016 Uiso 1.00 calc . . .
H(3) H 0.3219 -0.0560 0.2484 0.1016 Uiso 1.00 calc . . .
H(4) H 0.5006 0.1200 0.4676 0.0881 Uiso 1.00 calc . . .
H(5) H 0.4220 0.2337 0.5170 0.0881 Uiso 1.00 calc . . .
H(6) H 0.5018 0.2812 0.4419 0.0881 Uiso 1.00 calc . . .
H(7) H 0.1504 0.3463 0.5178 0.1334 Uiso 1.00 calc . . .
H(8) H 0.0269 0.4291 0.4446 0.1334 Uiso 1.00 calc . . .
H(9) H 0.2117 0.4529 0.4565 0.1334 Uiso 1.00 calc . . .
H(10) H -0.1611 0.3295 0.2381 0.1832 Uiso 1.00 calc . . .
H(11) H -0.1896 0.3200 0.3327 0.1832 Uiso 1.00 calc . . .
H(12) H -0.2239 0.1876 0.2703 0.1832 Uiso 1.00 calc . . .
H(13) H -0.0980 0.0445 0.1770 0.1199 Uiso 1.00 calc . . .
H(14) H 0.0398 -0.0690 0.1986 0.1199 Uiso 1.00 calc . . .
H(15) H 0.0593 0.0676 0.1450 0.1199 Uiso 1.00 calc . . .

loop_
_atom_site_aniso_label
_atom_site_aniso_U_11
_atom_site_aniso_U_22
_atom_site_aniso_U_33
_atom_site_aniso_U_12
_atom_site_aniso_U_13
_atom_site_aniso_U_23
Ir 0.0345(4) 0.0335(4) 0.0307(4) 0.0031(1) 0.0178(3) 0.0036(2)
S(1) 0.032(1) 0.062(2) 0.037(2) -0.002(1) 0.010(1) 0.012(1)
S(2) 0.105(3) 0.040(2) 0.080(3) 0.004(2) 0.058(3) 0.002(2)
C(1) 0.066(9) 0.043(6) 0.038(7) 0.013(6) 0.038(7) 0.003(5)
C(2) 0.058(9) 0.046(7) 0.060(9) -0.006(6) 0.020(7) 0.017(7)
C(3) 0.12(2) 0.035(7) 0.060(10) 0.002(8) 0.05(1) 0.010(6)
C(4) 0.035(7) 0.10(1) 0.11(1) 0.025(8) 0.039(9) 0.08(1)
C(5) 0.062(9) 0.074(9) 0.025(6) -0.015(7) 0.016(6) 0.011(6)
C(6) 0.15(2) 0.08(1) 0.12(2) 0.02(1) 0.11(2) 0.00(1)
C(7) 0.07(1) 0.09(1) 0.09(1) -0.04(1) 0.01(1) 0.02(1)
C(8) 0.25(3) 0.032(8) 0.17(3) -0.01(1) 0.14(2) 0.00(1)
C(9) 0.08(2) 0.22(3) 0.28(4) 0.08(2) 0.10(2) 0.20(3)
C(10) 0.16(3) 0.13(2) 0.06(1) -0.07(2) 0.01(2) 0.02(1)

loop_
_atom_type_symbol
_atom_type_description
_atom_type_scat_dispersion_real
_atom_type_scat_dispersion_imag
_atom_type_scat_source
C C 0.003 0.002 'International Tables for Crystallography (1992, Vol. C, Tables 4.2.6.8 and 6.1.1.4)'
H H 0.000 0.000 'International Tables for Crystallography (1992, Vol. C, Table 6.1.1.4)'
S S 0.125 0.123 'International Tables for Crystallography (1992, Vol. C, Tables 4.2.6.8 and 6.1.1.4)'
Ir Ir -1.444 7.990 'International Tables for Crystallography (1992, Vol. C, Tables 4.2.6.8 and 6.1.1.4)'

loop_
_geom_angle_atom_site_label_1
_geom_angle_atom_site_label_2
_geom_angle_atom_site_label_3
_geom_angle
_geom_angle_site_symmetry_1
_geom_angle_site_symmetry_2
_geom_angle_site_symmetry_3
_geom_angle_publ_flag
S(1) Ir S(1) 79.9(1) 1_555 1_555 3_556 yes
S(1) Ir S(2) 88.3(1) 1_555 1_555 1_555 yes
S(1) Ir C(1) 126.9(3) 1_555 1_555 1_555 yes
S(1) Ir C(2) 99.2(4) 1_555 1_555 1_555 yes
S(1) Ir C(3) 102.2(5) 1_555 1_555 1_555 yes
S(1) Ir C(4) 135.1(5) 1_555 1_555 1_555 yes
S(1) Ir C(5) 161.3(4) 1_555 1_555 1_555 yes
S(1) Ir S(2) 87.7(2) 3_556 1_555 1_555 yes
S(1) Ir C(1) 153.2(3) 3_556 1_555 1_555 yes
S(1) Ir C(2) 152.6(4) 3_556 1_555 1_555 yes
S(1) Ir C(3) 114.1(6) 3_556 1_555 1_555 yes
S(1) Ir C(4) 97.1(4) 3_556 1_555 1_555 yes
S(1) Ir C(5) 117.2(4) 3_556 1_555 1_555 yes
S(2) Ir C(1) 94.5(4) 1_555 1_555 1_555 yes
S(2) Ir C(2) 119.7(4) 1_555 1_555 1_555 yes
S(2) Ir C(3) 157.0(6) 1_555 1_555 1_555 yes
S(2) Ir C(4) 136.6(5) 1_555 1_555 1_555 yes
S(2) Ir C(5) 99.5(4) 1_555 1_555 1_555 yes
C(1) Ir C(2) 36.0(5) 1_555 1_555 1_555 yes
C(1) Ir C(3) 62.8(7) 1_555 1_555 1_555 yes
C(1) Ir C(4) 63.5(6) 1_555 1_555 1_555 yes
C(1) Ir C(5) 36.1(5) 1_555 1_555 1_555 yes
C(2) Ir C(3) 38.9(7) 1_555 1_555 1_555 yes
C(2) Ir C(4) 64.0(5) 1_555 1_555 1_555 yes
C(2) Ir C(5) 62.1(5) 1_555 1_555 1_555 yes
C(3) Ir C(4) 38.1(6) 1_555 1_555 1_555 yes
C(3) Ir C(5) 64.8(6) 1_555 1_555 1_555 yes
C(4) Ir C(5) 40.6(7) 1_555 1_555 1_555 yes
Ir S(1) Ir 100.1(1) 1_555 1_555 3_556 yes
Ir C(1) C(2) 72.7(9) 1_555 1_555 1_555 yes
Ir C(1) C(5) 71.7(9) 1_555 1_555 1_555 yes
Ir C(1) C(6) 127(1) 1_555 1_555 1_555 yes
C(2) C(1) C(5) 113(1) 1_555 1_555 1_555 yes
C(2) C(1) C(6) 123(1) 1_555 1_555 1_555 yes
C(5) C(1) C(6) 123(1) 1_555 1_555 1_555 yes
Ir C(2) C(1) 71.3(9) 1_555 1_555 1_555 yes
Ir C(2) C(3) 68.9(9) 1_555 1_555 1_555 yes
Ir C(2) C(7) 124(1) 1_555 1_555 1_555 yes
C(1) C(2) C(3) 107(1) 1_555 1_555 1_555 yes
C(1) C(2) C(7) 128(1) 1_555 1_555 1_555 yes
C(3) C(2) C(7) 124(1) 1_555 1_555 1_555 yes
Ir C(3) C(2) 72.2(8) 1_555 1_555 1_555 yes
Ir C(3) C(4) 70(1) 1_555 1_555 1_555 yes
Ir C(3) C(8) 128(1) 1_555 1_555 1_555 yes
C(2) C(3) C(4) 107(1) 1_555 1_555 1_555 yes
C(2) C(3) C(8) 122(1) 1_555 1_555 1_555 yes
C(4) C(3) C(8) 129(2) 1_555 1_555 1_555 yes
Ir C(4) C(3) 71.0(10) 1_555 1_555 1_555 yes
Ir C(4) C(5) 70.5(9) 1_555 1_555 1_555 yes
Ir C(4) C(9) 125(1) 1_555 1_555 1_555 yes
C(3) C(4) C(5) 105(1) 1_555 1_555 1_555 yes
C(3) C(4) C(9) 130(2) 1_555 1_555 1_555 yes
C(5) C(4) C(9) 123(1) 1_555 1_555 1_555 yes
Ir C(5) C(1) 72.2(8) 1_555 1_555 1_555 yes
Ir C(5) C(4) 68.9(9) 1_555 1_555 1_555 yes
Ir C(5) C(10) 126(1) 1_555 1_555 1_555 yes
C(1) C(5) C(4) 106(1) 1_555 1_555 1_555 yes
C(1) C(5) C(10) 126(1) 1_555 1_555 1_555 yes
C(4) C(5) C(10) 127(1) 1_555 1_555 1_555 yes

loop_
_geom_bond_atom_site_label_1
_geom_bond_atom_site_label_2
_geom_bond_distance
_geom_bond_site_symmetry_1
_geom_bond_site_symmetry_2
_geom_bond_publ_flag
Ir S(1) 2.386(4) 1_555 1_555 yes
Ir S(1) 2.383(4) 1_555 3_556 yes
Ir S(2) 2.380(4) 1_555 1_555 yes
Ir C(1) 2.18(2) 1_555 1_555 yes
Ir C(2) 2.19(1) 1_555 1_555 yes
Ir C(3) 2.15(2) 1_555 1_555 yes
Ir C(4) 2.15(2) 1_555 1_555 yes
Ir C(5) 2.17(1) 1_555 1_555 yes
C(1) C(2) 1.35(2) 1_555 1_555 yes
C(1) C(5) 1.35(2) 1_555 1_555 yes
C(1) C(6) 1.56(3) 1_555 1_555 yes
C(2) C(3) 1.45(3) 1_555 1_555 yes
C(2) C(7) 1.53(2) 1_555 1_555 yes
C(3) C(4) 1.40(2) 1_555 1_555 yes
C(3) C(8) 1.52(3) 1_555 1_555 yes
C(4) C(5) 1.50(3) 1_555 1_555 yes
C(4) C(9) 1.50(3) 1_555 1_555 yes
C(5) C(10) 1.54(3) 1_555 1_555 yes

loop_
_geom_contact_atom_site_label_1
_geom_contact_atom_site_label_2
_geom_contact_distance
_geom_contact_site_symmetry_1
_geom_contact_site_symmetry_2
_geom_contact_publ_flag
Ir Ir 3.655(1) 1_555 3_556 ?
